data_2300361
loop_
_publ_author_name
'Macchi, Piero'
'B\"urgi, Hans-Beat'
'Chimpri, Abita S.'
'Hauser, J\"urg'
'G\'al, Zolt\'an'

_publ_section_title
;
 Low-energy contamination of Mo microsource X-ray radiation: analysis
 and solution of the problem
;
_journal_coeditor_code HE5530
_journal_issue 4
_journal_name_full 'Journal of Applied Crystallography'
_journal_page_first 763
_journal_page_last 771
_journal_paper_doi 10.1107/S0021889811016232
_journal_volume 44
_journal_year 2011
_chemical_absolute_configuration unk
_chemical_formula_sum 'C6 H24 N8 Ni O6'
_chemical_formula_weight 363.04
_chemical_name_systematic
;
 ?
;
_space_group_IT_number 182
_symmetry_space_group_name_Hall 'P 6c 2c'
_symmetry_space_group_name_H-M 'P 63 2 2'
_atom_sites_solution_hydrogens geom
_atom_sites_solution_primary direct
_atom_sites_solution_secondary difmap
_audit_conform_dict_location ftp://ftp.iucr.org/pub/cif_core.dic
_audit_conform_dict_name cif_core.dic
_audit_conform_dict_version 2.4
_audit_creation_date 2011-03-11T14:50:09-00:00
_audit_creation_method 'WinGX routine CIF_UPDATE'
_cell_angle_alpha 90
_cell_angle_beta 90
_cell_angle_gamma 120
_cell_formula_units_Z 2
_cell_length_a 8.8647(3)
_cell_length_b 8.8647(3)
_cell_length_c 11.3595(4)
_cell_measurement_temperature 293(2)
_cell_volume 773.07(5)
_computing_structure_refinement 'SHELXL-97 (Sheldrick, 1997)'
_diffrn_ambient_temperature 293(2)
_diffrn_measured_fraction_theta_full 0.992
_diffrn_measured_fraction_theta_max 0.992
_diffrn_radiation_monochromator graphite
_diffrn_radiation_type MoK\a
_diffrn_radiation_wavelength 0.71073
_diffrn_reflns_av_R_equivalents 0.0687
_diffrn_reflns_av_unetI/netI 0.0272
_diffrn_reflns_limit_h_max 13
_diffrn_reflns_limit_h_min -13
_diffrn_reflns_limit_k_max 13
_diffrn_reflns_limit_k_min -13
_diffrn_reflns_limit_l_max 16
_diffrn_reflns_limit_l_min -17
_diffrn_reflns_number 16710
_diffrn_reflns_theta_full 32.54
_diffrn_reflns_theta_max 32.54
_diffrn_reflns_theta_min 2.65
_exptl_absorpt_coefficient_mu 1.295
_exptl_absorpt_correction_T_max 1.00000
_exptl_absorpt_correction_T_min 0.83105
_exptl_absorpt_correction_type multi-scan
_exptl_crystal_density_diffrn 1.56
_exptl_crystal_density_method multi-scan
_exptl_crystal_F_000 384
_exptl_crystal_size_max 0.181
_exptl_crystal_size_mid 0.125
_exptl_crystal_size_min 0.052
_refine_diff_density_max 0.613
_refine_diff_density_min -0.448
_refine_diff_density_rms 0.062
_refine_ls_abs_structure_details 'Flack H D (1983), Acta Cryst. A39, 876-881'
_refine_ls_abs_structure_Flack -0.05(4)
_refine_ls_extinction_coef 0.0338(19)
_refine_ls_extinction_expression Fc^*^=kFc[1+0.001xFc^2^\l^3^/sin(2\q)]^-1/4^
_refine_ls_extinction_method SHELXL
_refine_ls_goodness_of_fit_ref 2.262
_refine_ls_hydrogen_treatment constr
_refine_ls_matrix_type full
_refine_ls_number_parameters 34
_refine_ls_number_reflns 940
_refine_ls_number_restraints 0
_refine_ls_restrained_S_all 2.262
_refine_ls_R_factor_all 0.0627
_refine_ls_R_factor_gt 0.0439
_refine_ls_shift/su_max 0
_refine_ls_shift/su_mean 0
_refine_ls_structure_factor_coef Fsqd
_refine_ls_weighting_details 'calc w=1/[\s^2^(Fo^2^)+(0.0000P)^2^+0.0000P] where P=(Fo^2^+2Fc^2^)/3'
_refine_ls_weighting_scheme calc
_refine_ls_wR_factor_gt 0.054
_refine_ls_wR_factor_ref 0.0566
_reflns_number_gt 738
_reflns_number_total 940
_reflns_threshold_expression >2sigma(I)
_cod_data_source_file he5530.cif
_cod_data_source_block IE
_cod_database_code 2300361

loop_
_symmetry_equiv_pos_as_xyz
'x, y, z'
'-x, -y, z+1/2'
'-y, -x, -z+1/2'
'y, x, -z'
'x-y, -y, -z'
'-x+y, y, -z+1/2'
'x, x-y, -z+1/2'
'-x, -x+y, -z'
'-y, x-y, z'
'y, -x+y, z+1/2'
'x-y, x, z+1/2'
'-x+y, -x, z'

loop_
_atom_site_label
_atom_site_type_symbol
_atom_site_fract_x
_atom_site_fract_y
_atom_site_fract_z
_atom_site_U_iso_or_equiv
_atom_site_adp_type
_atom_site_occupancy
_atom_site_symmetry_multiplicity
_atom_site_calc_flag
_atom_site_refinement_flags
Ni1 Ni 0.3333 0.6667 0.75 0.03467(19) Uani 1 6 d S
N1 N 0.5431(2) 0.8599(2) 0.64814(16) 0.0453(5) Uani 1 1 d .
H1A H 0.5242 0.8334 0.5711 0.054 Uiso 1 1 calc R
H1B H 0.5523 0.9646 0.6594 0.054 Uiso 1 1 calc R
C1 C 0.7038(2) 0.8644(4) 0.68596(18) 0.0580(6) Uani 1 1 d .
H1C H 0.7141 0.7734 0.6458 0.07 Uiso 1 1 calc R
H1D H 0.8035 0.9756 0.6645 0.07 Uiso 1 1 calc R
N2 N 0.3333 0.6667 0.3894(2) 0.0480(7) Uani 1 3 d S
O1 O 0.4835(2) 0.6923(2) 0.39163(16) 0.0788(6) Uani 1 1 d .

loop_
_atom_site_aniso_label
_atom_site_aniso_U_11
_atom_site_aniso_U_22
_atom_site_aniso_U_33
_atom_site_aniso_U_23
_atom_site_aniso_U_13
_atom_site_aniso_U_12
Ni1 0.0251(2) 0.0251(2) 0.0538(4) 0 0 0.01254(11)
N1 0.0354(11) 0.0349(11) 0.0619(11) 0.0040(9) 0.0007(9) 0.0148(9)
C1 0.0300(11) 0.0475(17) 0.0913(16) 0.0139(17) 0.0114(10) 0.0154(15)
N2 0.0493(11) 0.0493(11) 0.0454(16) 0 0 0.0246(5)
O1 0.0473(11) 0.0826(14) 0.1115(15) -0.0057(11) 0.0007(10) 0.0362(10)

loop_
_atom_type_symbol
_atom_type_description
_atom_type_scat_dispersion_real
_atom_type_scat_dispersion_imag
_atom_type_scat_source
C C 0.0033 0.0016 'International Tables Vol C Tables 4.2.6.8 and 6.1.1.4'
H H 0 0 'International Tables Vol C Tables 4.2.6.8 and 6.1.1.4'
N N 0.0061 0.0033 'International Tables Vol C Tables 4.2.6.8 and 6.1.1.4'
O O 0.0106 0.006 'International Tables Vol C Tables 4.2.6.8 and 6.1.1.4'
Ni Ni 0.3393 1.1124 'International Tables Vol C Tables 4.2.6.8 and 6.1.1.4'

loop_
_geom_angle_atom_site_label_1
_geom_angle_atom_site_label_2
_geom_angle_atom_site_label_3
_geom_angle
_geom_angle_site_symmetry_1
_geom_angle_site_symmetry_3
N1 Ni1 N1 81.87(10) 6_556 9_665
N1 Ni1 N1 93.34(7) 6_556 3_666
N1 Ni1 N1 91.84(10) 9_665 3_666
N1 Ni1 N1 91.84(10) 6_556 .
N1 Ni1 N1 93.34(7) 9_665 .
N1 Ni1 N1 173.14(10) 3_666 .
N1 Ni1 N1 93.34(7) 6_556 7_566
N1 Ni1 N1 173.14(10) 9_665 7_566
N1 Ni1 N1 93.34(7) 3_666 7_566
N1 Ni1 N1 81.87(10) . 7_566
N1 Ni1 N1 173.14(10) 6_556 12_565
N1 Ni1 N1 93.34(7) 9_665 12_565
N1 Ni1 N1 81.87(10) 3_666 12_565
N1 Ni1 N1 93.34(7) . 12_565
N1 Ni1 N1 91.84(10) 7_566 12_565
C1 N1 Ni1 107.92(13) . .
C1 N1 H1A 110.1 . .
Ni1 N1 H1A 110.1 . .
C1 N1 H1B 110.1 . .
Ni1 N1 H1B 110.1 . .
H1A N1 H1B 108.4 . .
C1 C1 N1 110.99(16) 7_566 .
C1 C1 H1C 109.4 7_566 .
N1 C1 H1C 109.4 . .
C1 C1 H1D 109.4 7_566 .
N1 C1 H1D 109.4 . .
H1C C1 H1D 108 . .
O1 N2 O1 119.957(13) 9_665 12_565
O1 N2 O1 119.957(13) 9_665 .
O1 N2 O1 119.957(12) 12_565 .

loop_
_geom_bond_atom_site_label_1
_geom_bond_atom_site_label_2
_geom_bond_distance
_geom_bond_site_symmetry_2
Ni1 N1 2.1321(16) 6_556
Ni1 N1 2.1321(16) 9_665
Ni1 N1 2.1321(16) 3_666
Ni1 N1 2.1321(16) .
Ni1 N1 2.1321(16) 7_566
Ni1 N1 2.1321(16) 12_565
N1 C1 1.468(2) .
N1 H1A 0.9 .
N1 H1B 0.9 .
C1 C1 1.472(4) 7_566
C1 H1C 0.97 .
C1 H1D 0.97 .
N2 O1 1.2333(15) 9_665
N2 O1 1.2333(15) 12_565
N2 O1 1.2333(15) .

loop_
_geom_torsion_atom_site_label_1
_geom_torsion_atom_site_label_2
_geom_torsion_atom_site_label_3
_geom_torsion_atom_site_label_4
_geom_torsion
_geom_torsion_site_symmetry_1
_geom_torsion_site_symmetry_4
N1 Ni1 N1 C1 106.17(17) 6_556 .
N1 Ni1 N1 C1 -171.87(15) 9_665 .
N1 Ni1 N1 C1 13.06(13) 7_566 .
N1 Ni1 N1 C1 -78.33(19) 12_565 .
Ni1 N1 C1 C1 -37.8(3) . 7_566
